data_9014955
loop_
_publ_author_name
'Chrobak, L.'

_publ_section_title
;
 Quantitative spectrometric studies of ammonium and of potassium cupric
 chloride dihydrate (N H4)2 Cu Cl4 (H2 O)2 and K2 Cu Cl4 (H2 O)2
 _cod_database_code 1010006
;
_journal_name_full 'Zeitschrift fur Kristallographie'
_journal_page_first 35
_journal_page_last 47
_journal_volume 88
_journal_year 1934
_chemical_formula_sum 'Cl4 Cu H12 N2 O2'
_space_group_IT_number 136
_symmetry_space_group_name_Hall '-P 4n 2n'
_symmetry_space_group_name_H-M 'P 42/m n m'
_cell_angle_alpha 90
_cell_angle_beta 90
_cell_angle_gamma 90
_cell_formula_units_Z 2
_cell_length_a 7.58
_cell_length_b 7.58
_cell_length_c 7.95
_cell_volume 456.778
_exptl_crystal_density_diffrn 1.929
_cod_duplicate_entry 1010006
_cod_original_formula_sum 'Cu N2 O2 Cl4'
_cod_database_code 9014955

loop_
_space_group_symop_operation_xyz
x,y,z
-y,-x,z
y,x,-z
1/2+y,1/2-x,1/2-z
1/2-y,1/2+x,1/2+z
1/2+x,1/2-y,1/2+z
1/2-x,1/2+y,1/2-z
x,y,-z
-x,-y,z
y,x,z
-y,-x,-z
1/2-y,1/2+x,1/2-z
1/2+y,1/2-x,1/2+z
1/2-x,1/2+y,1/2+z
1/2+x,1/2-y,1/2-z
-x,-y,-z

loop_
_atom_site_label
_atom_site_fract_x
_atom_site_fract_y
_atom_site_fract_z
_atom_site_attached_hydrogens
Cu1 0.00000 0.00000 0.00000 0
N1 0.00000 0.50000 0.25000 4
O1 0.00000 0.00000 0.25000 2
Cl1 0.21800 0.21800 0.00000 0
Cl2 0.21800 0.21800 0.50000 0

loop_
_cod_related_entry_id
_cod_related_entry_database
_cod_related_entry_code
1 AMCSD 0016942
